data_7152997
loop_
_publ_author_name
'Dudkin, Sergii'
'Iaroshenko, Viktor O.'
'Sosnovskikh, Vyacheslav Ya'
'Tolmachev, Andrey A.'
'Villinger, Alexander'
'Langer, Peter'

_publ_section_title
;
 Synthesis and reactivity of 5-polyfluoroalkyl-5-deazaalloxazines.
;
_journal_issue 32
_journal_name_full 'Organic &amp; biomolecular chemistry'
_journal_page_first 5351
_journal_page_last 5361
_journal_paper_doi 10.1039/c3ob26837c
_journal_volume 11
_journal_year 2013
_chemical_formula_moiety 'C23 H22 F3 N3 O2'
_chemical_formula_sum 'C23 H22 F3 N3 O2'
_chemical_formula_weight 429.44
_chemical_name_systematic
;
?
;
_space_group_IT_number 2
_symmetry_cell_setting triclinic
_symmetry_Int_Tables_number 2
_symmetry_space_group_name_Hall '-P 1'
_symmetry_space_group_name_H-M 'P -1'
_atom_sites_solution_hydrogens geom
_atom_sites_solution_primary direct
_atom_sites_solution_secondary difmap
_audit_creation_method SHELXL-97
_cell_angle_alpha 102.613(5)
_cell_angle_beta 91.556(6)
_cell_angle_gamma 106.607(5)
_cell_formula_units_Z 2
_cell_length_a 8.6107(7)
_cell_length_b 11.0873(10)
_cell_length_c 11.3982(10)
_cell_measurement_reflns_used 6022
_cell_measurement_temperature 173(2)
_cell_measurement_theta_max 62.885
_cell_measurement_theta_min 4.717
_cell_volume 1012.95(16)
_computing_cell_refinement 'Bruker Apex V7.51A'
_computing_data_collection 'Bruker Apex V7.51A'
_computing_data_reduction 'Bruker SAINT'
_computing_molecular_graphics 'ORTEP-3v2.01 (Farrugia, 1997)'
_computing_publication_material SHELXL-97
_computing_structure_refinement 'SHELXL-97 (Sheldrick, 1997)'
_computing_structure_solution 'SHELXS-97 (Sheldrick, 1997)'
_diffrn_ambient_temperature 173(2)
_diffrn_measured_fraction_theta_full 0.999
_diffrn_measured_fraction_theta_max 0.999
_diffrn_measurement_device_type 'Bruker-Nonius Apex X8-CCD-diffractometer'
_diffrn_measurement_method 'phi and omega scans'
_diffrn_radiation_monochromator graphite
_diffrn_radiation_source 'sealed tube'
_diffrn_radiation_type MoK\a
_diffrn_radiation_wavelength 0.71073
_diffrn_reflns_av_R_equivalents 0.0327
_diffrn_reflns_av_sigmaI/netI 0.0424
_diffrn_reflns_limit_h_max 13
_diffrn_reflns_limit_h_min -13
_diffrn_reflns_limit_k_max 16
_diffrn_reflns_limit_k_min -16
_diffrn_reflns_limit_l_max 16
_diffrn_reflns_limit_l_min -17
_diffrn_reflns_number 28093
_diffrn_reflns_theta_full 32.50
_diffrn_reflns_theta_max 32.50
_diffrn_reflns_theta_min 2.94
_exptl_absorpt_coefficient_mu 0.110
_exptl_absorpt_correction_T_max 0.9891
_exptl_absorpt_correction_T_min 0.9646
_exptl_absorpt_correction_type multi-scan
_exptl_absorpt_process_details '(SADABS; Sheldrick, 2004)'
_exptl_crystal_colour colourless
_exptl_crystal_density_diffrn 1.408
_exptl_crystal_density_method 'not measured'
_exptl_crystal_description block
_exptl_crystal_F_000 448
_exptl_crystal_size_max 0.33
_exptl_crystal_size_mid 0.13
_exptl_crystal_size_min 0.10
_refine_diff_density_max 0.377
_refine_diff_density_min -0.258
_refine_diff_density_rms 0.054
_refine_ls_extinction_method none
_refine_ls_goodness_of_fit_ref 1.012
_refine_ls_hydrogen_treatment constr
_refine_ls_matrix_type full
_refine_ls_number_parameters 284
_refine_ls_number_reflns 7309
_refine_ls_number_restraints 0
_refine_ls_restrained_S_all 1.012
_refine_ls_R_factor_all 0.0856
_refine_ls_R_factor_gt 0.0495
_refine_ls_shift/su_max 0.000
_refine_ls_shift/su_mean 0.000
_refine_ls_structure_factor_coef Fsqd
_refine_ls_weighting_details 'calc w=1/[\s^2^(Fo^2^)+(0.0641P)^2^+0.2302P] where P=(Fo^2^+2Fc^2^)/3'
_refine_ls_weighting_scheme calc
_refine_ls_wR_factor_gt 0.1179
_refine_ls_wR_factor_ref 0.1380
_reflns_number_gt 4879
_reflns_number_total 7309
_reflns_threshold_expression >2\s(I)
_cod_data_source_file c3ob26837c.txt
_cod_data_source_block is_sd402
_cod_original_cell_volume 1012.95(15)
_cod_database_code 7152997

loop_
_symmetry_equiv_pos_as_xyz
'x, y, z'
'-x, -y, -z'

loop_
_atom_site_label
_atom_site_type_symbol
_atom_site_fract_x
_atom_site_fract_y
_atom_site_fract_z
_atom_site_U_iso_or_equiv
_atom_site_adp_type
_atom_site_occupancy
_atom_site_symmetry_multiplicity
_atom_site_calc_flag
_atom_site_refinement_flags
C1 C 0.77279(14) 0.03506(12) 0.37197(10) 0.0184(2) Uani 1 1 d .
C2 C 0.75752(15) 0.00392(12) 0.48511(11) 0.0204(2) Uani 1 1 d .
C3 C 0.63174(16) -0.10431(13) 0.49434(11) 0.0231(3) Uani 1 1 d .
H3 H 0.6216 -0.1264 0.5703 0.028 Uiso 1 1 calc R
C4 C 0.52031(15) -0.18146(12) 0.39724(12) 0.0227(2) Uani 1 1 d .
C5 C 0.53376(15) -0.14668(12) 0.28707(11) 0.0211(2) Uani 1 1 d .
H5 H 0.4568 -0.1959 0.2202 0.025 Uiso 1 1 calc R
C6 C 0.65902(14) -0.04047(11) 0.27423(10) 0.0183(2) Uani 1 1 d .
C7 C 0.67975(14) -0.00542(11) 0.15321(10) 0.0191(2) Uani 1 1 d .
H7 H 0.5693 -0.0291 0.1091 0.023 Uiso 1 1 calc R
C8 C 0.75657(14) 0.14264(11) 0.17545(10) 0.0180(2) Uani 1 1 d .
C9 C 0.78202(15) 0.18600(12) 0.05848(11) 0.0211(2) Uani 1 1 d .
C10 C 1.05578(15) 0.32576(12) 0.14252(11) 0.0209(2) Uani 1 1 d .
C11 C 0.90629(14) 0.18133(11) 0.26365(10) 0.0176(2) Uani 1 1 d .
C12 C 0.87407(17) 0.08353(14) 0.59363(11) 0.0271(3) Uani 1 1 d .
H12A H 0.8402 0.1594 0.6305 0.041 Uiso 1 1 calc R
H12B H 0.9840 0.1121 0.5686 0.041 Uiso 1 1 calc R
H12C H 0.8739 0.0310 0.6525 0.041 Uiso 1 1 calc R
C13 C 0.39022(18) -0.30087(14) 0.41018(14) 0.0326(3) Uani 1 1 d .
H13A H 0.3034 -0.2753 0.4532 0.049 Uiso 1 1 calc R
H13B H 0.4377 -0.3492 0.4558 0.049 Uiso 1 1 calc R
H13C H 0.3450 -0.3557 0.3299 0.049 Uiso 1 1 calc R
C14 C 0.77662(16) -0.08465(13) 0.07986(11) 0.0253(3) Uani 1 1 d .
C15 C 0.94263(18) 0.32438(14) -0.05873(12) 0.0289(3) Uani 1 1 d .
H15A H 0.9132 0.2516 -0.1299 0.043 Uiso 1 1 calc R
H15B H 1.0553 0.3769 -0.0595 0.043 Uiso 1 1 calc R
H15C H 0.8698 0.3778 -0.0601 0.043 Uiso 1 1 calc R
C16 C 1.18957(17) 0.31682(16) 0.32878(13) 0.0339(3) Uani 1 1 d .
H16A H 1.2876 0.3338 0.2857 0.051 Uiso 1 1 calc R
H16B H 1.1895 0.2503 0.3730 0.051 Uiso 1 1 calc R
H16C H 1.1885 0.3967 0.3858 0.051 Uiso 1 1 calc R
C17 C 0.62981(15) 0.20831(12) 0.23615(12) 0.0216(2) Uani 1 1 d .
H17A H 0.5235 0.1685 0.1870 0.026 Uiso 1 1 calc R
H17B H 0.6154 0.1898 0.3170 0.026 Uiso 1 1 calc R
C18 C 0.67754(15) 0.35317(12) 0.25003(11) 0.0220(2) Uani 1 1 d .
C19 C 0.59881(17) 0.40516(14) 0.17499(14) 0.0299(3) Uani 1 1 d .
H19 H 0.5155 0.3492 0.1149 0.036 Uiso 1 1 calc R
C20 C 0.6406(2) 0.53817(15) 0.18702(15) 0.0375(4) Uani 1 1 d .
H20 H 0.5847 0.5724 0.1359 0.045 Uiso 1 1 calc R
C21 C 0.76265(19) 0.62082(14) 0.27262(14) 0.0337(3) Uani 1 1 d .
H21 H 0.7918 0.7117 0.2799 0.040 Uiso 1 1 calc R
C22 C 0.84254(18) 0.57062(14) 0.34800(13) 0.0298(3) Uani 1 1 d .
H22 H 0.9273 0.6271 0.4067 0.036 Uiso 1 1 calc R
C23 C 0.79890(16) 0.43794(13) 0.33786(12) 0.0256(3) Uani 1 1 d .
H23 H 0.8523 0.4044 0.3913 0.031 Uiso 1 1 calc R
F1 F 0.70255(11) -0.21160(8) 0.06352(8) 0.0367(2) Uani 1 1 d .
F2 F 0.79554(13) -0.06385(9) -0.03089(8) 0.0446(3) Uani 1 1 d .
F3 F 0.92656(10) -0.06291(9) 0.13201(9) 0.0413(2) Uani 1 1 d .
N1 N 0.90889(12) 0.13727(10) 0.35853(9) 0.0202(2) Uani 1 1 d .
N2 N 1.04438(12) 0.27136(10) 0.24153(9) 0.0206(2) Uani 1 1 d .
N3 N 0.92705(12) 0.27468(10) 0.05115(9) 0.0203(2) Uani 1 1 d .
O1 O 1.17508(12) 0.41220(10) 0.13375(9) 0.0332(2) Uani 1 1 d .
O2 O 0.67335(12) 0.14990(10) -0.02268(9) 0.0324(2) Uani 1 1 d .

loop_
_atom_site_aniso_label
_atom_site_aniso_U_11
_atom_site_aniso_U_22
_atom_site_aniso_U_33
_atom_site_aniso_U_23
_atom_site_aniso_U_13
_atom_site_aniso_U_12
C1 0.0184(5) 0.0180(5) 0.0194(5) 0.0074(4) 0.0015(4) 0.0041(4)
C2 0.0225(6) 0.0213(6) 0.0202(5) 0.0082(5) 0.0019(4) 0.0082(5)
C3 0.0267(6) 0.0258(6) 0.0215(6) 0.0128(5) 0.0063(5) 0.0096(5)
C4 0.0236(6) 0.0189(6) 0.0280(6) 0.0113(5) 0.0070(5) 0.0054(5)
C5 0.0212(6) 0.0169(6) 0.0245(6) 0.0071(5) 0.0018(4) 0.0026(4)
C6 0.0188(5) 0.0172(5) 0.0199(5) 0.0075(4) 0.0024(4) 0.0044(4)
C7 0.0183(5) 0.0167(5) 0.0196(5) 0.0064(4) -0.0001(4) -0.0001(4)
C8 0.0171(5) 0.0172(5) 0.0191(5) 0.0079(4) 0.0008(4) 0.0015(4)
C9 0.0212(6) 0.0196(6) 0.0211(5) 0.0076(5) 0.0008(4) 0.0022(5)
C10 0.0211(6) 0.0179(6) 0.0226(6) 0.0063(4) 0.0033(4) 0.0028(4)
C11 0.0166(5) 0.0152(5) 0.0196(5) 0.0045(4) 0.0008(4) 0.0023(4)
C12 0.0306(7) 0.0300(7) 0.0208(6) 0.0083(5) -0.0022(5) 0.0081(6)
C13 0.0341(7) 0.0259(7) 0.0356(7) 0.0157(6) 0.0063(6) -0.0009(6)
C14 0.0297(7) 0.0201(6) 0.0225(6) 0.0055(5) 0.0038(5) 0.0015(5)
C15 0.0349(7) 0.0276(7) 0.0232(6) 0.0140(5) 0.0037(5) 0.0015(6)
C16 0.0218(6) 0.0400(8) 0.0327(7) 0.0160(6) -0.0069(5) -0.0069(6)
C17 0.0180(5) 0.0203(6) 0.0279(6) 0.0106(5) 0.0034(5) 0.0042(4)
C18 0.0210(6) 0.0215(6) 0.0260(6) 0.0095(5) 0.0074(5) 0.0070(5)
C19 0.0272(7) 0.0269(7) 0.0375(7) 0.0121(6) -0.0005(6) 0.0079(5)
C20 0.0406(9) 0.0308(8) 0.0487(9) 0.0195(7) 0.0018(7) 0.0149(7)
C21 0.0393(8) 0.0210(7) 0.0438(8) 0.0122(6) 0.0130(7) 0.0092(6)
C22 0.0338(7) 0.0233(7) 0.0291(7) 0.0041(5) 0.0062(6) 0.0048(5)
C23 0.0304(7) 0.0237(6) 0.0240(6) 0.0086(5) 0.0051(5) 0.0078(5)
F1 0.0478(5) 0.0169(4) 0.0389(5) 0.0020(3) 0.0100(4) 0.0028(4)
F2 0.0715(7) 0.0406(5) 0.0269(4) 0.0129(4) 0.0219(4) 0.0195(5)
F3 0.0278(5) 0.0424(5) 0.0484(5) -0.0047(4) 0.0020(4) 0.0140(4)
N1 0.0184(5) 0.0195(5) 0.0209(5) 0.0066(4) -0.0005(4) 0.0017(4)
N2 0.0169(5) 0.0209(5) 0.0215(5) 0.0073(4) -0.0003(4) -0.0001(4)
N3 0.0221(5) 0.0190(5) 0.0190(5) 0.0084(4) 0.0029(4) 0.0019(4)
O1 0.0285(5) 0.0292(5) 0.0353(5) 0.0148(4) 0.0014(4) -0.0067(4)
O2 0.0288(5) 0.0370(6) 0.0268(5) 0.0172(4) -0.0071(4) -0.0036(4)

loop_
_atom_type_symbol
_atom_type_description
_atom_type_scat_dispersion_real
_atom_type_scat_dispersion_imag
_atom_type_scat_source
C C 0.0033 0.0016 'International Tables Vol C Tables 4.2.6.8 and 6.1.1.4'
H H 0.0000 0.0000 'International Tables Vol C Tables 4.2.6.8 and 6.1.1.4'
N N 0.0061 0.0033 'International Tables Vol C Tables 4.2.6.8 and 6.1.1.4'
O O 0.0106 0.0060 'International Tables Vol C Tables 4.2.6.8 and 6.1.1.4'
F F 0.0171 0.0103 'International Tables Vol C Tables 4.2.6.8 and 6.1.1.4'

loop_
_geom_angle_atom_site_label_1
_geom_angle_atom_site_label_2
_geom_angle_atom_site_label_3
_geom_angle
C6 C1 C2 119.29(11)
C6 C1 N1 121.89(10)
C2 C1 N1 118.71(11)
C3 C2 C1 118.15(11)
C3 C2 C12 120.39(11)
C1 C2 C12 121.45(11)
C4 C3 C2 122.95(11)
C4 C3 H3 118.5
C2 C3 H3 118.5
C5 C4 C3 118.13(11)
C5 C4 C13 120.75(12)
C3 C4 C13 121.11(11)
C6 C5 C4 120.41(12)
C6 C5 H5 119.8
C4 C5 H5 119.8
C5 C6 C1 121.01(11)
C5 C6 C7 120.91(11)
C1 C6 C7 118.06(10)
C6 C7 C14 109.17(10)
C6 C7 C8 108.59(10)
C14 C7 C8 114.45(10)
C6 C7 H7 108.2
C14 C7 H7 108.2
C8 C7 H7 108.2
C11 C8 C9 115.81(9)
C11 C8 C7 107.84(10)
C9 C8 C7 112.01(10)
C11 C8 C17 108.46(10)
C9 C8 C17 104.88(10)
C7 C8 C17 107.48(9)
O2 C9 N3 121.17(11)
O2 C9 C8 120.88(11)
N3 C9 C8 117.77(10)
O1 C10 N2 121.19(12)
O1 C10 N3 121.13(11)
N2 C10 N3 117.65(10)
N1 C11 N2 119.36(11)
N1 C11 C8 122.87(10)
N2 C11 C8 117.74(10)
C2 C12 H12A 109.5
C2 C12 H12B 109.5
H12A C12 H12B 109.5
C2 C12 H12C 109.5
H12A C12 H12C 109.5
H12B C12 H12C 109.5
C4 C13 H13A 109.5
C4 C13 H13B 109.5
H13A C13 H13B 109.5
C4 C13 H13C 109.5
H13A C13 H13C 109.5
H13B C13 H13C 109.5
F1 C14 F2 105.74(11)
F1 C14 F3 106.23(11)
F2 C14 F3 106.28(11)
F1 C14 C7 111.16(10)
F2 C14 C7 113.42(11)
F3 C14 C7 113.43(11)
N3 C15 H15A 109.5
N3 C15 H15B 109.5
H15A C15 H15B 109.5
N3 C15 H15C 109.5
H15A C15 H15C 109.5
H15B C15 H15C 109.5
N2 C16 H16A 109.5
N2 C16 H16B 109.5
H16A C16 H16B 109.5
N2 C16 H16C 109.5
H16A C16 H16C 109.5
H16B C16 H16C 109.5
C18 C17 C8 114.22(9)
C18 C17 H17A 108.7
C8 C17 H17A 108.7
C18 C17 H17B 108.7
C8 C17 H17B 108.7
H17A C17 H17B 107.6
C19 C18 C23 118.34(12)
C19 C18 C17 119.96(12)
C23 C18 C17 121.70(11)
C20 C19 C18 120.67(14)
C20 C19 H19 119.7
C18 C19 H19 119.7
C21 C20 C19 120.50(14)
C21 C20 H20 119.8
C19 C20 H20 119.8
C20 C21 C22 119.58(13)
C20 C21 H21 120.2
C22 C21 H21 120.2
C21 C22 C23 120.09(14)
C21 C22 H22 120.0
C23 C22 H22 120.0
C22 C23 C18 120.80(13)
C22 C23 H23 119.6
C18 C23 H23 119.6
C11 N1 C1 118.07(10)
C10 N2 C11 124.49(10)
C10 N2 C16 116.15(10)
C11 N2 C16 119.34(10)
C9 N3 C10 124.88(10)
C9 N3 C15 116.63(10)
C10 N3 C15 118.38(10)

loop_
_geom_bond_atom_site_label_1
_geom_bond_atom_site_label_2
_geom_bond_distance
C1 C6 1.4024(16)
C1 C2 1.4061(16)
C1 N1 1.4168(15)
C2 C3 1.3937(18)
C2 C12 1.5052(18)
C3 C4 1.3918(19)
C3 H3 0.9500
C4 C5 1.3902(17)
C4 C13 1.5087(18)
C5 C6 1.3890(16)
C5 H5 0.9500
C6 C7 1.5144(16)
C7 C14 1.5173(18)
C7 C8 1.5444(17)
C7 H7 1.0000
C8 C11 1.5106(16)
C8 C9 1.5140(16)
C8 C17 1.5734(17)
C9 O2 1.2119(15)
C9 N3 1.3685(15)
C10 O1 1.2118(15)
C10 N2 1.3843(15)
C10 N3 1.3982(16)
C11 N1 1.2823(15)
C11 N2 1.3863(15)
C12 H12A 0.9800
C12 H12B 0.9800
C12 H12C 0.9800
C13 H13A 0.9800
C13 H13B 0.9800
C13 H13C 0.9800
C14 F1 1.3374(15)
C14 F2 1.3380(15)
C14 F3 1.3402(16)
C15 N3 1.4692(15)
C15 H15A 0.9800
C15 H15B 0.9800
C15 H15C 0.9800
C16 N2 1.4695(16)
C16 H16A 0.9800
C16 H16B 0.9800
C16 H16C 0.9800
C17 C18 1.5106(18)
C17 H17A 0.9900
C17 H17B 0.9900
C18 C19 1.3894(19)
C18 C23 1.3959(19)
C19 C20 1.389(2)
C19 H19 0.9500
C20 C21 1.378(2)
C20 H20 0.9500
C21 C22 1.384(2)
C21 H21 0.9500
C22 C23 1.3878(19)
C22 H22 0.9500
C23 H23 0.9500

loop_
_geom_torsion_atom_site_label_1
_geom_torsion_atom_site_label_2
_geom_torsion_atom_site_label_3
_geom_torsion_atom_site_label_4
_geom_torsion
C6 C1 C2 C3 2.05(17)
N1 C1 C2 C3 -174.10(11)
C6 C1 C2 C12 -178.63(12)
N1 C1 C2 C12 5.22(18)
C1 C2 C3 C4 -0.73(19)
C12 C2 C3 C4 179.94(12)
C2 C3 C4 C5 -1.46(19)
C2 C3 C4 C13 177.48(13)
C3 C4 C5 C6 2.32(18)
C13 C4 C5 C6 -176.63(12)
C4 C5 C6 C1 -1.02(18)
C4 C5 C6 C7 177.05(11)
C2 C1 C6 C5 -1.22(18)
N1 C1 C6 C5 174.81(11)
C2 C1 C6 C7 -179.34(11)
N1 C1 C6 C7 -3.31(17)
C5 C6 C7 C14 -84.52(14)
C1 C6 C7 C14 93.60(13)
C5 C6 C7 C8 150.08(11)
C1 C6 C7 C8 -31.80(14)
C6 C7 C8 C11 51.27(12)
C14 C7 C8 C11 -70.97(12)
C6 C7 C8 C9 179.84(10)
C14 C7 C8 C9 57.60(14)
C6 C7 C8 C17 -65.48(12)
C14 C7 C8 C17 172.28(10)
C11 C8 C9 O2 173.13(12)
C7 C8 C9 O2 48.90(16)
C17 C8 C9 O2 -67.37(15)
C11 C8 C9 N3 -11.73(16)
C7 C8 C9 N3 -135.97(11)
C17 C8 C9 N3 107.77(12)
C9 C8 C11 N1 -170.28(11)
C7 C8 C11 N1 -43.91(15)
C17 C8 C11 N1 72.20(14)
C9 C8 C11 N2 11.65(16)
C7 C8 C11 N2 138.02(11)
C17 C8 C11 N2 -105.87(11)
C6 C7 C14 F1 58.49(13)
C8 C7 C14 F1 -179.58(10)
C6 C7 C14 F2 177.48(10)
C8 C7 C14 F2 -60.59(14)
C6 C7 C14 F3 -61.14(13)
C8 C7 C14 F3 60.79(14)
C11 C8 C17 C18 70.84(13)
C9 C8 C17 C18 -53.46(13)
C7 C8 C17 C18 -172.81(10)
C8 C17 C18 C19 106.04(13)
C8 C17 C18 C23 -74.61(15)
C23 C18 C19 C20 0.3(2)
C17 C18 C19 C20 179.64(13)
C18 C19 C20 C21 0.9(2)
C19 C20 C21 C22 -0.8(2)
C20 C21 C22 C23 -0.5(2)
C21 C22 C23 C18 1.7(2)
C19 C18 C23 C22 -1.56(19)
C17 C18 C23 C22 179.08(12)
N2 C11 N1 C1 -173.09(11)
C8 C11 N1 C1 8.87(17)
C6 C1 N1 C11 17.11(17)
C2 C1 N1 C11 -166.84(11)
O1 C10 N2 C11 173.50(12)
N3 C10 N2 C11 -8.50(18)
O1 C10 N2 C16 -4.93(19)
N3 C10 N2 C16 173.08(11)
N1 C11 N2 C10 -179.87(11)
C8 C11 N2 C10 -1.73(17)
N1 C11 N2 C16 -1.49(18)
C8 C11 N2 C16 176.65(12)
O2 C9 N3 C10 177.02(12)
C8 C9 N3 C10 1.90(18)
O2 C9 N3 C15 0.77(18)
C8 C9 N3 C15 -174.35(11)
O1 C10 N3 C9 -173.55(12)
N2 C10 N3 C9 8.44(18)
O1 C10 N3 C15 2.63(19)
N2 C10 N3 C15 -175.37(11)
